data_4312467
loop_
_publ_author_name
'Gerd W. Rabe'
'Mei Zhang-Presse'
'Florian A. Riederer'
'James A. Golen'
'Christopher D. Incarvito'
'Arnold L. Rheingold'

_publ_section_title
;
 Terphenyl Cyclooctatetraenyl Compounds of Samarium
;
_journal_name_full 'Inorganic Chemistry'
_journal_page_first 7587
_journal_page_last 7592
_journal_paper_doi 10.1021/ic0301775
_journal_volume 42
_journal_year 2003
_chemical_formula_sum 'C48 H50 Cl2 Li O3 Sm'
_chemical_formula_weight 903.07
_chemical_name_systematic
;
  ?
;
_space_group_IT_number 14
_symmetry_cell_setting monoclinic
_symmetry_space_group_name_Hall '-P 2ybc'
_symmetry_space_group_name_H-M 'P 1 21/c 1'
_atom_sites_solution_hydrogens geom
_atom_sites_solution_primary direct
_atom_sites_solution_secondary difmap
_audit_creation_method SHELXL-97
_cell_angle_alpha 90.00
_cell_angle_beta 103.154(4)
_cell_angle_gamma 90.00
_cell_formula_units_Z 4
_cell_length_a 12.055(3)
_cell_length_b 19.984(5)
_cell_length_c 18.316(4)
_cell_measurement_reflns_used 6120
_cell_measurement_temperature 223(2)
_cell_measurement_theta_max 27.50
_cell_measurement_theta_min 2.00
_cell_volume 4296.7(18)
_computing_cell_refinement 'Bruker SMART'
_computing_data_collection 'Bruker SMART'
_computing_data_reduction 'Bruker SAINT'
_computing_molecular_graphics 'Bruker SHELXTL'
_computing_publication_material 'Bruker SHELXTL'
_computing_structure_refinement 'SHELXL-97 (Sheldrick, 1997)'
_computing_structure_solution 'SHELXS-97 (Sheldrick, 1990)'
_diffrn_ambient_temperature 223(2)
_diffrn_measured_fraction_theta_full 0.970
_diffrn_measured_fraction_theta_max 0.970
_diffrn_measurement_device_type 'CCD area detector'
_diffrn_measurement_method 'phi and omega scans'
_diffrn_radiation_monochromator graphite
_diffrn_radiation_source 'fine-focus sealed tube'
_diffrn_radiation_type MoK\a
_diffrn_radiation_wavelength 0.71073
_diffrn_reflns_av_R_equivalents 0.0340
_diffrn_reflns_av_sigmaI/netI 0.0379
_diffrn_reflns_limit_h_max 16
_diffrn_reflns_limit_h_min -14
_diffrn_reflns_limit_k_max 26
_diffrn_reflns_limit_k_min -25
_diffrn_reflns_limit_l_max 24
_diffrn_reflns_limit_l_min -23
_diffrn_reflns_number 32066
_diffrn_reflns_theta_full 28.31
_diffrn_reflns_theta_max 28.31
_diffrn_reflns_theta_min 1.53
_exptl_absorpt_coefficient_mu 1.530
_exptl_absorpt_correction_T_max 0.7009
_exptl_absorpt_correction_T_min 0.6567
_exptl_absorpt_correction_type multi-scan
_exptl_absorpt_process_details SADABS
_exptl_crystal_colour yellow
_exptl_crystal_density_diffrn 1.396
_exptl_crystal_density_method 'not measured'
_exptl_crystal_description block
_exptl_crystal_F_000 1844
_exptl_crystal_size_max 0.30
_exptl_crystal_size_mid 0.25
_exptl_crystal_size_min 0.25
_refine_diff_density_max 0.844
_refine_diff_density_min -0.531
_refine_diff_density_rms 0.074
_refine_ls_extinction_method none
_refine_ls_goodness_of_fit_ref 1.049
_refine_ls_hydrogen_treatment mixed
_refine_ls_matrix_type full
_refine_ls_number_parameters 496
_refine_ls_number_reflns 10369
_refine_ls_number_restraints 0
_refine_ls_restrained_S_all 1.049
_refine_ls_R_factor_all 0.0471
_refine_ls_R_factor_gt 0.0348
_refine_ls_shift/su_max 0.002
_refine_ls_shift/su_mean 0.000
_refine_ls_structure_factor_coef Fsqd
_refine_ls_weighting_details 'calc w=1/[\s^2^(Fo^2^)+(0.0506P)^2^+0.0000P] where P=(Fo^2^+2Fc^2^)/3'
_refine_ls_weighting_scheme calc
_refine_ls_wR_factor_gt 0.0864
_refine_ls_wR_factor_ref 0.0928
_reflns_number_gt 8342
_reflns_number_total 10369
_reflns_threshold_expression >2sigma(I)
_cod_data_source_file ic0301775_1.cif
_cod_data_source_block rab36
_cod_depositor_comments
;
The following automatic conversions were performed:

'_symmetry_cell_setting' value 'Monoclinic' changed to 'monoclinic'
according to the built-in table from CIF Core dictionary named
'cif_core.dic' version 2.4.1 from
2010-06-29.

'_exptl_absorpt_correction_type' value 'MULTI-SCAN'
changed to 'multi-scan' according to the built-in table from CIF Core
dictionary named 'cif_core.dic' version 2.4.1 from 2010-06-29.

Automatic conversion script
Id: cif_fix_values 1646 2011-03-28 12:23:43Z adriana 
;
_cod_original_cell_volume 4296.6(17)
_cod_database_code 4312467

loop_
_symmetry_equiv_pos_as_xyz
'x, y, z'
'-x, y+1/2, -z+1/2'
'-x, -y, -z'
'x, -y-1/2, z-1/2'

loop_
_atom_site_label
_atom_site_type_symbol
_atom_site_fract_x
_atom_site_fract_y
_atom_site_fract_z
_atom_site_U_iso_or_equiv
_atom_site_adp_type
_atom_site_occupancy
_atom_site_symmetry_multiplicity
_atom_site_calc_flag
_atom_site_refinement_flags
_atom_site_disorder_assembly
_atom_site_disorder_group
Sm1 Sm 1.201588(10) 0.071954(7) 0.709897(7) 0.03790(6) Uani 1 1 d . . .
Li1 Li 0.8144(5) 0.0689(3) 0.6911(4) 0.0661(16) Uani 1 1 d . A .
Cl1 Cl 0.98169(6) 0.04734(5) 0.65198(5) 0.05644(19) Uani 1 1 d . . .
Cl2 Cl 1.25401(7) 0.12783(5) 0.59295(5) 0.0626(2) Uani 1 1 d . . .
O1 O 0.7447(3) 0.14746(17) 0.63648(16) 0.0933(10) Uani 1 1 d . . .
O2 O 0.7164(2) -0.00528(15) 0.65333(16) 0.0833(8) Uani 1 1 d . . .
O3 O 0.8265(2) 0.08643(13) 0.79530(14) 0.0691(7) Uani 1 1 d . . .
C1 C 1.1878(2) 0.13681(14) 0.82266(16) 0.0422(6) Uani 1 1 d . . .
C2 C 1.1901(2) 0.20738(15) 0.82763(18) 0.0486(7) Uani 1 1 d . . .
C3 C 1.2138(3) 0.23967(18) 0.8978(2) 0.0615(9) Uani 1 1 d . . .
H3A H 1.2133 0.2867 0.8998 0.074 Uiso 1 1 calc R . .
C4 C 1.2376(3) 0.2036(2) 0.9631(2) 0.0692(10) Uani 1 1 d . . .
H4A H 1.2552 0.2257 1.0096 0.083 Uiso 1 1 calc R . .
C5 C 1.2356(3) 0.13465(19) 0.96027(18) 0.0627(9) Uani 1 1 d . . .
H5A H 1.2520 0.1097 1.0049 0.075 Uiso 1 1 calc R . .
C6 C 1.2091(2) 0.10191(16) 0.89094(16) 0.0456(6) Uani 1 1 d . . .
C7 C 1.1644(2) 0.24762(15) 0.75762(19) 0.0510(7) Uani 1 1 d . . .
C8 C 1.0778(3) 0.22825(17) 0.69763(19) 0.0566(8) Uani 1 1 d . . .
H8A H 1.0340 0.1901 0.7019 0.068 Uiso 1 1 calc R . .
C9 C 1.0552(3) 0.2646(2) 0.6314(2) 0.0729(10) Uani 1 1 d . . .
H9A H 0.9976 0.2502 0.5908 0.087 Uiso 1 1 calc R . .
C10 C 1.1157(4) 0.3210(2) 0.6248(3) 0.0825(13) Uani 1 1 d . . .
H10A H 1.0981 0.3463 0.5804 0.099 Uiso 1 1 calc R . .
C11 C 1.2009(4) 0.3406(2) 0.6822(3) 0.0859(13) Uani 1 1 d . . .
H11A H 1.2435 0.3790 0.6772 0.103 Uiso 1 1 calc R . .
C12 C 1.2260(3) 0.30457(18) 0.7483(3) 0.0688(10) Uani 1 1 d . . .
H12A H 1.2857 0.3188 0.7877 0.083 Uiso 1 1 calc R . .
C13 C 1.2001(2) 0.02750(15) 0.88808(15) 0.0448(6) Uani 1 1 d . . .
C14 C 1.1112(2) -0.00256(15) 0.83647(16) 0.0473(7) Uani 1 1 d . . .
H14A H 1.0564 0.0248 0.8057 0.057 Uiso 1 1 calc R . .
C15 C 1.1011(3) -0.07117(16) 0.8292(2) 0.0562(8) Uani 1 1 d . . .
H15A H 1.0409 -0.0902 0.7934 0.067 Uiso 1 1 calc R . .
C16 C 1.1810(3) -0.11153(17) 0.8753(2) 0.0629(9) Uani 1 1 d . . .
H16A H 1.1748 -0.1583 0.8712 0.075 Uiso 1 1 calc R . .
C17 C 1.2688(3) -0.08350(19) 0.9268(2) 0.0651(9) Uani 1 1 d . . .
H17A H 1.3230 -0.1112 0.9575 0.078 Uiso 1 1 calc R . .
C18 C 1.2787(3) -0.01451(17) 0.93406(17) 0.0543(8) Uani 1 1 d . . .
H18A H 1.3388 0.0041 0.9702 0.065 Uiso 1 1 calc R . .
C19 C 1.3498(2) -0.01599(14) 0.74748(15) 0.0389(6) Uani 1 1 d . . .
C20 C 1.3308(2) -0.08402(14) 0.73006(17) 0.0423(6) Uani 1 1 d . . .
C21 C 1.4038(2) -0.13420(15) 0.76764(19) 0.0526(7) Uani 1 1 d . . .
H21A H 1.3897 -0.1793 0.7541 0.063 Uiso 1 1 calc R . .
C22 C 1.4964(2) -0.11721(16) 0.8246(2) 0.0564(8) Uani 1 1 d . . .
H22A H 1.5447 -0.1507 0.8502 0.068 Uiso 1 1 calc R . .
C23 C 1.5175(2) -0.05033(16) 0.84370(19) 0.0511(7) Uani 1 1 d . . .
H23A H 1.5796 -0.0386 0.8828 0.061 Uiso 1 1 calc R . .
C24 C 1.4465(2) -0.00072(14) 0.80490(16) 0.0429(6) Uani 1 1 d . . .
C25 C 1.2298(2) -0.10295(15) 0.67076(17) 0.0466(7) Uani 1 1 d . . .
C26 C 1.1970(3) -0.06328(16) 0.60671(18) 0.0551(8) Uani 1 1 d . . .
H26A H 1.2418 -0.0263 0.6000 0.066 Uiso 1 1 calc R . .
C27 C 1.0986(4) -0.0780(2) 0.5528(2) 0.0724(11) Uani 1 1 d . . .
H27A H 1.0770 -0.0509 0.5100 0.087 Uiso 1 1 calc R . .
C28 C 1.0324(3) -0.1327(2) 0.5623(2) 0.0814(12) Uani 1 1 d . . .
H28A H 0.9654 -0.1423 0.5262 0.098 Uiso 1 1 calc R . .
C29 C 1.0649(3) -0.1729(2) 0.6244(2) 0.0778(11) Uani 1 1 d . . .
H29A H 1.0208 -0.2104 0.6304 0.093 Uiso 1 1 calc R . .
C30 C 1.1624(3) -0.15812(17) 0.6778(2) 0.0607(8) Uani 1 1 d . . .
H30A H 1.1839 -0.1860 0.7200 0.073 Uiso 1 1 calc R . .
C31 C 1.4693(2) 0.07146(14) 0.82285(19) 0.0473(7) Uani 1 1 d . . .
C32 C 1.4991(3) 0.09590(19) 0.8958(2) 0.0622(9) Uani 1 1 d . . .
H32A H 1.5113 0.0659 0.9364 0.075 Uiso 1 1 calc R . .
C33 C 1.5111(3) 0.1639(2) 0.9092(2) 0.0758(11) Uani 1 1 d . . .
H33A H 1.5319 0.1795 0.9589 0.091 Uiso 1 1 calc R . .
C34 C 1.4932(3) 0.20902(19) 0.8513(3) 0.0769(12) Uani 1 1 d . . .
H34A H 1.4996 0.2551 0.8615 0.092 Uiso 1 1 calc R . .
C35 C 1.4660(3) 0.18683(17) 0.7786(2) 0.0627(9) Uani 1 1 d . . .
H35A H 1.4549 0.2175 0.7387 0.075 Uiso 1 1 calc R . .
C36 C 1.4548(2) 0.11829(16) 0.76435(19) 0.0514(7) Uani 1 1 d . . .
H36A H 1.4371 0.1031 0.7145 0.062 Uiso 1 1 calc R . .
C37 C 0.7752(9) 0.1801(7) 0.5767(6) 0.090(3) Uiso 0.507(15) 1 d P A 1
H37A H 0.8341 0.2132 0.5970 0.108 Uiso 0.507(15) 1 calc PR A 1
H37B H 0.8090 0.1472 0.5485 0.108 Uiso 0.507(15) 1 calc PR A 1
C38 C 0.6900(8) 0.2111(5) 0.5292(5) 0.073(3) Uiso 0.507(15) 1 d P A 1
H38A H 0.6641 0.1854 0.4828 0.088 Uiso 0.507(15) 1 calc PR A 1
H38B H 0.7121 0.2562 0.5168 0.088 Uiso 0.507(15) 1 calc PR A 1
C37A C 0.7398(9) 0.1454(6) 0.5568(6) 0.083(3) Uiso 0.493(15) 1 d P A 2
H37C H 0.8093 0.1640 0.5457 0.099 Uiso 0.493(15) 1 calc PR A 2
H37D H 0.7295 0.0995 0.5378 0.099 Uiso 0.493(15) 1 calc PR A 2
C38A C 0.6419(12) 0.1862(7) 0.5247(6) 0.103(4) Uiso 0.493(15) 1 d P A 2
H38C H 0.6652 0.2221 0.4949 0.124 Uiso 0.493(15) 1 calc PR A 2
H38D H 0.5850 0.1587 0.4910 0.124 Uiso 0.493(15) 1 calc PR A 2
C40 C 0.6553(6) 0.1857(4) 0.6470(4) 0.185(4) Uani 1 1 d . A .
H40A H 0.6841 0.2219 0.6823 0.223 Uiso 1 1 calc R . .
H40B H 0.6038 0.1580 0.6686 0.223 Uiso 1 1 calc R . .
C41 C 0.5907(9) 0.0010(7) 0.6478(9) 0.064(3) Uiso 0.41(2) 1 d P A 3
H41A H 0.5748 0.0042 0.6978 0.077 Uiso 0.41(2) 1 calc PR A 3
H41B H 0.5604 0.0410 0.6190 0.077 Uiso 0.41(2) 1 calc PR A 3
C41A C 0.6128(7) -0.0224(6) 0.6753(6) 0.068(3) Uiso 0.59(2) 1 d P A 4
H41C H 0.5745 0.0179 0.6875 0.082 Uiso 0.59(2) 1 calc PR A 4
H41D H 0.6288 -0.0519 0.7192 0.082 Uiso 0.59(2) 1 calc PR A 4
C39 C 0.5943(4) 0.2135(3) 0.5778(3) 0.1201(19) Uani 1 1 d . . .
H39A H 0.5697 0.2594 0.5842 0.144 Uiso 1 1 calc R A 1
H39B H 0.5278 0.1862 0.5550 0.144 Uiso 1 1 calc R A 1
C42 C 0.5423(4) -0.0565(3) 0.6114(3) 0.1070(17) Uani 1 1 d . . .
H42A H 0.4667 -0.0464 0.5803 0.128 Uiso 1 1 calc R A 3
H42B H 0.5340 -0.0906 0.6482 0.128 Uiso 1 1 calc R A 3
C43 C 0.6177(4) -0.0812(2) 0.5641(3) 0.0875(13) Uani 1 1 d . A .
H43A H 0.5885 -0.0682 0.5117 0.105 Uiso 1 1 calc R . .
H43B H 0.6239 -0.1301 0.5669 0.105 Uiso 1 1 calc R . .
C44 C 0.7292(3) -0.0496(2) 0.5950(3) 0.0833(13) Uani 1 1 d . A .
H44A H 0.7863 -0.0839 0.6148 0.100 Uiso 1 1 calc R . .
H44B H 0.7546 -0.0248 0.5556 0.100 Uiso 1 1 calc R . .
C45 C 0.8581(5) 0.1502(2) 0.8308(2) 0.0949(14) Uani 1 1 d . A .
H45A H 0.7958 0.1823 0.8152 0.114 Uiso 1 1 calc R . .
H45B H 0.9255 0.1677 0.8157 0.114 Uiso 1 1 calc R . .
C46 C 0.8827(5) 0.1413(3) 0.9121(3) 0.1097(17) Uani 1 1 d . . .
H46A H 0.8204 0.1589 0.9327 0.132 Uiso 1 1 calc R A .
H46B H 0.9534 0.1643 0.9361 0.132 Uiso 1 1 calc R . .
C47 C 0.8943(5) 0.0687(2) 0.9237(3) 0.0925(15) Uani 1 1 d . A .
H47A H 0.8670 0.0550 0.9679 0.111 Uiso 1 1 calc R . .
H47B H 0.9739 0.0547 0.9302 0.111 Uiso 1 1 calc R . .
C48 C 0.8212(4) 0.0391(2) 0.8533(3) 0.0908(14) Uani 1 1 d . A .
H48A H 0.8510 -0.0045 0.8423 0.109 Uiso 1 1 calc R . .
H48B H 0.7426 0.0334 0.8583 0.109 Uiso 1 1 calc R . .

loop_
_atom_site_aniso_label
_atom_site_aniso_U_11
_atom_site_aniso_U_22
_atom_site_aniso_U_33
_atom_site_aniso_U_23
_atom_site_aniso_U_13
_atom_site_aniso_U_12
Sm1 0.03827(8) 0.04193(10) 0.03404(9) 0.00141(6) 0.00935(6) 0.00614(6)
Li1 0.066(3) 0.069(4) 0.062(4) -0.008(3) 0.012(3) 0.014(3)
Cl1 0.0423(3) 0.0734(5) 0.0496(4) -0.0038(4) 0.0020(3) 0.0037(3)
Cl2 0.0749(5) 0.0708(6) 0.0461(4) 0.0126(4) 0.0221(4) 0.0052(4)
O1 0.101(2) 0.116(2) 0.0662(17) 0.0204(17) 0.0280(16) 0.0605(19)
O2 0.0710(15) 0.095(2) 0.095(2) -0.0379(17) 0.0402(15) -0.0119(14)
O3 0.0881(16) 0.0593(15) 0.0620(16) -0.0040(12) 0.0214(14) -0.0049(13)
C1 0.0388(12) 0.0456(16) 0.0433(15) -0.0025(13) 0.0113(11) 0.0039(11)
C2 0.0439(14) 0.0468(17) 0.0570(18) -0.0071(14) 0.0154(13) 0.0004(12)
C3 0.0660(19) 0.0499(19) 0.072(2) -0.0172(17) 0.0232(18) 0.0002(16)
C4 0.083(2) 0.071(3) 0.054(2) -0.0217(19) 0.0177(18) -0.003(2)
C5 0.073(2) 0.073(2) 0.0418(17) -0.0067(17) 0.0136(16) 0.0031(18)
C6 0.0482(14) 0.0513(17) 0.0396(15) -0.0035(13) 0.0151(12) 0.0043(13)
C7 0.0512(15) 0.0412(16) 0.066(2) 0.0016(15) 0.0244(15) 0.0078(13)
C8 0.0590(17) 0.0487(19) 0.065(2) 0.0067(16) 0.0197(16) 0.0084(15)
C9 0.080(2) 0.073(3) 0.067(2) 0.014(2) 0.020(2) 0.024(2)
C10 0.085(3) 0.081(3) 0.093(3) 0.037(3) 0.043(3) 0.029(2)
C11 0.077(3) 0.062(3) 0.130(4) 0.032(3) 0.049(3) 0.009(2)
C12 0.0614(19) 0.050(2) 0.097(3) 0.008(2) 0.024(2) 0.0020(16)
C13 0.0508(14) 0.0523(17) 0.0356(14) 0.0046(13) 0.0188(12) 0.0030(13)
C14 0.0464(14) 0.0523(18) 0.0464(16) 0.0060(14) 0.0171(13) 0.0028(13)
C15 0.0557(17) 0.056(2) 0.060(2) -0.0007(16) 0.0197(16) -0.0074(14)
C16 0.078(2) 0.0446(19) 0.069(2) 0.0091(17) 0.0228(19) 0.0003(17)
C17 0.072(2) 0.064(2) 0.060(2) 0.0205(18) 0.0160(19) 0.0121(18)
C18 0.0571(16) 0.061(2) 0.0435(17) 0.0102(15) 0.0087(14) 0.0038(15)
C19 0.0363(12) 0.0397(15) 0.0432(14) 0.0007(12) 0.0142(11) 0.0026(11)
C20 0.0416(13) 0.0400(16) 0.0475(16) 0.0015(12) 0.0147(12) 0.0025(11)
C21 0.0486(15) 0.0388(16) 0.071(2) 0.0021(15) 0.0154(15) 0.0035(13)
C22 0.0434(14) 0.0487(18) 0.076(2) 0.0180(17) 0.0110(15) 0.0107(13)
C23 0.0347(13) 0.0564(19) 0.0578(19) 0.0063(16) 0.0016(13) 0.0011(13)
C24 0.0354(12) 0.0451(16) 0.0496(16) 0.0026(13) 0.0127(12) 0.0027(11)
C25 0.0508(15) 0.0411(16) 0.0472(17) -0.0067(13) 0.0095(13) 0.0069(13)
C26 0.0686(19) 0.0524(19) 0.0427(17) -0.0097(14) 0.0094(15) 0.0109(15)
C27 0.089(3) 0.076(3) 0.0434(19) -0.0133(17) -0.0039(19) 0.022(2)
C28 0.070(2) 0.088(3) 0.072(3) -0.035(2) -0.013(2) 0.007(2)
C29 0.067(2) 0.064(2) 0.092(3) -0.020(2) -0.003(2) -0.0088(19)
C30 0.0572(17) 0.051(2) 0.068(2) -0.0080(17) 0.0021(17) -0.0055(15)
C31 0.0332(12) 0.0459(17) 0.0598(19) -0.0037(14) 0.0042(13) -0.0002(11)
C32 0.0516(16) 0.065(2) 0.061(2) -0.0040(18) -0.0053(16) 0.0013(16)
C33 0.067(2) 0.066(3) 0.081(3) -0.023(2) -0.011(2) -0.0045(18)
C34 0.064(2) 0.049(2) 0.108(3) -0.018(2) -0.001(2) 0.0007(17)
C35 0.0516(16) 0.0484(19) 0.087(3) 0.0035(19) 0.0139(17) -0.0032(15)
C36 0.0422(14) 0.0492(18) 0.064(2) -0.0023(16) 0.0144(14) 0.0001(13)
C40 0.207(7) 0.224(8) 0.166(6) 0.111(6) 0.128(6) 0.157(6)
C39 0.096(3) 0.132(5) 0.125(5) 0.018(4) 0.010(3) 0.052(3)
C42 0.071(3) 0.143(5) 0.115(4) -0.023(4) 0.036(3) -0.011(3)
C43 0.072(2) 0.109(4) 0.084(3) -0.026(3) 0.022(2) -0.005(2)
C44 0.080(2) 0.082(3) 0.100(3) -0.035(3) 0.046(2) -0.014(2)
C45 0.142(4) 0.072(3) 0.072(3) -0.010(2) 0.028(3) -0.011(3)
C46 0.144(5) 0.106(4) 0.078(3) -0.009(3) 0.021(3) 0.002(4)
C47 0.104(3) 0.120(4) 0.062(3) 0.011(3) 0.036(3) 0.019(3)
C48 0.089(3) 0.071(3) 0.126(4) 0.015(3) 0.054(3) -0.006(2)

loop_
_atom_type_symbol
_atom_type_description
_atom_type_scat_dispersion_real
_atom_type_scat_dispersion_imag
_atom_type_scat_source
C C 0.0033 0.0016 'International Tables Vol C Tables 4.2.6.8 and 6.1.1.4'
H H 0.0000 0.0000 'International Tables Vol C Tables 4.2.6.8 and 6.1.1.4'
Li Li -0.0003 0.0001 'International Tables Vol C Tables 4.2.6.8 and 6.1.1.4'
O O 0.0106 0.0060 'International Tables Vol C Tables 4.2.6.8 and 6.1.1.4'
Cl Cl 0.1484 0.1585 'International Tables Vol C Tables 4.2.6.8 and 6.1.1.4'
Sm Sm -0.1638 3.4418 'International Tables Vol C Tables 4.2.6.8 and 6.1.1.4'

loop_
_geom_angle_atom_site_label_1
_geom_angle_atom_site_label_2
_geom_angle_atom_site_label_3
_geom_angle
_geom_angle_site_symmetry_1
_geom_angle_site_symmetry_3
_geom_angle_publ_flag
C1 Sm1 C19 108.62(9) . . ?
C1 Sm1 Cl2 122.27(7) . . ?
C19 Sm1 Cl2 103.64(6) . . ?
C1 Sm1 Cl1 100.31(6) . . ?
C19 Sm1 Cl1 124.45(7) . . ?
Cl2 Sm1 Cl1 99.00(3) . . ?
O3 Li1 O2 113.7(4) . . ?
O3 Li1 O1 106.9(3) . . ?
O2 Li1 O1 106.2(3) . . ?
O3 Li1 Cl1 117.8(3) . . ?
O2 Li1 Cl1 104.5(3) . . ?
O1 Li1 Cl1 107.1(3) . . ?
Li1 Cl1 Sm1 134.07(17) . . ?
C40 O1 C37 101.9(5) . . ?
C40 O1 C37A 107.7(5) . . ?
C37 O1 C37A 34.8(5) . . ?
C40 O1 Li1 129.7(4) . . ?
C37 O1 Li1 128.4(5) . . ?
C37A O1 Li1 114.1(5) . . ?
C44 O2 C41A 108.1(4) . . ?
C44 O2 C41 106.4(4) . . ?
C41A O2 C41 27.3(4) . . ?
C44 O2 Li1 125.9(3) . . ?
C41A O2 Li1 125.8(4) . . ?
C41 O2 Li1 119.2(5) . . ?
C48 O3 C45 107.5(3) . . ?
C48 O3 Li1 127.7(3) . . ?
C45 O3 Li1 124.3(3) . . ?
C6 C1 C2 116.2(3) . . ?
C6 C1 Sm1 116.7(2) . . ?
C2 C1 Sm1 124.9(2) . . ?
C3 C2 C1 120.9(3) . . ?
C3 C2 C7 119.9(3) . . ?
C1 C2 C7 119.2(3) . . ?
C4 C3 C2 120.9(3) . . ?
C3 C4 C5 119.7(3) . . ?
C4 C5 C6 120.0(3) . . ?
C5 C6 C1 122.3(3) . . ?
C5 C6 C13 119.9(3) . . ?
C1 C6 C13 117.9(2) . . ?
C8 C7 C12 117.3(3) . . ?
C8 C7 C2 120.3(3) . . ?
C12 C7 C2 122.5(3) . . ?
C9 C8 C7 120.6(3) . . ?
C10 C9 C8 120.6(4) . . ?
C11 C10 C9 119.8(4) . . ?
C10 C11 C12 120.6(4) . . ?
C11 C12 C7 121.1(4) . . ?
C14 C13 C18 117.5(3) . . ?
C14 C13 C6 119.5(3) . . ?
C18 C13 C6 123.0(3) . . ?
C15 C14 C13 122.1(3) . . ?
C14 C15 C16 119.0(3) . . ?
C17 C16 C15 120.2(3) . . ?
C16 C17 C18 120.6(3) . . ?
C17 C18 C13 120.5(3) . . ?
C20 C19 C24 116.3(2) . . ?
C20 C19 Sm1 123.46(18) . . ?
C24 C19 Sm1 118.14(19) . . ?
C19 C20 C21 121.9(3) . . ?
C19 C20 C25 118.5(2) . . ?
C21 C20 C25 119.6(3) . . ?
C22 C21 C20 120.0(3) . . ?
C21 C22 C23 119.7(3) . . ?
C22 C23 C24 120.0(3) . . ?
C23 C24 C19 122.1(3) . . ?
C23 C24 C31 121.0(3) . . ?
C19 C24 C31 116.9(2) . . ?
C30 C25 C26 117.9(3) . . ?
C30 C25 C20 122.2(3) . . ?
C26 C25 C20 119.9(3) . . ?
C27 C26 C25 120.6(3) . . ?
C28 C27 C26 120.0(4) . . ?
C29 C28 C27 120.0(4) . . ?
C28 C29 C30 119.9(4) . . ?
C29 C30 C25 121.7(4) . . ?
C32 C31 C36 117.3(3) . . ?
C32 C31 C24 123.1(3) . . ?
C36 C31 C24 119.5(3) . . ?
C33 C32 C31 120.7(4) . . ?
C34 C33 C32 121.1(4) . . ?
C35 C34 C33 120.0(4) . . ?
C34 C35 C36 119.4(4) . . ?
C35 C36 C31 121.4(3) . . ?
C38 C37 O1 115.3(8) . . ?
C37 C38 C39 101.2(7) . . ?
C38A C37A O1 103.7(8) . . ?
C39 C38A C37A 112.0(9) . . ?
O1 C40 C39 110.9(5) . . ?
C42 C41 O2 105.7(7) . . ?
O2 C41A C42 105.8(5) . . ?
C38A C39 C40 105.4(6) . . ?
C38A C39 C38 27.8(6) . . ?
C40 C39 C38 101.0(5) . . ?
C41 C42 C41A 28.2(5) . . ?
C41 C42 C43 108.1(5) . . ?
C41A C42 C43 107.8(4) . . ?
C42 C43 C44 105.1(4) . . ?
O2 C44 C43 108.0(3) . . ?
O3 C45 C46 108.9(4) . . ?
C45 C46 C47 105.0(4) . . ?
C46 C47 C48 104.2(4) . . ?
O3 C48 C47 105.0(3) . . ?

loop_
_geom_bond_atom_site_label_1
_geom_bond_atom_site_label_2
_geom_bond_distance
_geom_bond_site_symmetry_2
_geom_bond_publ_flag
Sm1 C1 2.476(3) . ?
Sm1 C19 2.489(3) . ?
Sm1 Cl2 2.6174(9) . ?
Sm1 Cl1 2.6673(9) . ?
Li1 O3 1.913(7) . ?
Li1 O2 1.923(7) . ?
Li1 O1 1.947(7) . ?
Li1 Cl1 2.329(6) . ?
O1 C40 1.369(5) . ?
O1 C37 1.394(10) . ?
O1 C37A 1.447(10) . ?
O2 C44 1.424(4) . ?
O2 C41A 1.438(7) . ?
O2 C41 1.500(10) . ?
O3 C48 1.434(5) . ?
O3 C45 1.441(5) . ?
C1 C6 1.404(4) . ?
C1 C2 1.413(4) . ?
C2 C3 1.408(4) . ?
C2 C7 1.485(4) . ?
C3 C4 1.370(5) . ?
C4 C5 1.379(5) . ?
C5 C6 1.399(4) . ?
C6 C13 1.491(4) . ?
C7 C8 1.388(5) . ?
C7 C12 1.390(5) . ?
C8 C9 1.386(5) . ?
C9 C10 1.364(6) . ?
C10 C11 1.349(6) . ?
C11 C12 1.382(6) . ?
C13 C14 1.394(4) . ?
C13 C18 1.396(4) . ?
C14 C15 1.380(4) . ?
C15 C16 1.386(5) . ?
C16 C17 1.367(5) . ?
C17 C18 1.388(5) . ?
C19 C20 1.403(4) . ?
C19 C24 1.414(4) . ?
C20 C21 1.406(4) . ?
C20 C25 1.484(4) . ?
C21 C22 1.386(4) . ?
C22 C23 1.390(4) . ?
C23 C24 1.394(4) . ?
C24 C31 1.491(4) . ?
C25 C30 1.393(4) . ?
C25 C26 1.396(4) . ?
C26 C27 1.391(5) . ?
C27 C28 1.387(6) . ?
C28 C29 1.374(6) . ?
C29 C30 1.379(5) . ?
C31 C32 1.391(5) . ?
C31 C36 1.403(4) . ?
C32 C33 1.382(5) . ?
C33 C34 1.371(6) . ?
C34 C35 1.370(5) . ?
C35 C36 1.395(4) . ?
C37 C38 1.339(12) . ?
C38 C39 1.610(10) . ?
C37A C38A 1.445(14) . ?
C38A C39 1.351(12) . ?
C40 C39 1.425(7) . ?
C41 C42 1.389(10) . ?
C41A C42 1.450(9) . ?
C42 C43 1.475(6) . ?
C43 C44 1.477(6) . ?
C45 C46 1.461(6) . ?
C46 C47 1.469(6) . ?
C47 C48 1.508(7) . ?
